data_4301891
loop_
_publ_author_name
'Eric Shyu'
'Ronald M. Supkowski'
'Robert L. LaDuca'

_publ_section_title
;
A Chiral Luminescent Coordination Polymer Featuring a Unique 4-Connected
Self-Catenated Topology Built from Helical Motifs
;
_journal_name_full 'Inorganic Chemistry'
_journal_page_first 2723
_journal_page_last 2725
_journal_paper_doi 10.1021/ic900241q
_journal_volume 48
_journal_year 2009
_chemical_formula_sum 'C18 H23 Cd N3 O9'
_chemical_formula_weight 537.80
_chemical_name_systematic
; 
 ? 
;
_space_group_IT_number 178
_symmetry_cell_setting hexagonal
_symmetry_space_group_name_Hall 'P 61 2 (0 0 5)'
_symmetry_space_group_name_H-M 'P 61 2 2'
_atom_sites_solution_hydrogens geom
_atom_sites_solution_primary direct
_atom_sites_solution_secondary difmap
_audit_creation_method SHELXL-97
_cell_angle_alpha 90.00
_cell_angle_beta 90.00
_cell_angle_gamma 120.00
_cell_formula_units_Z 12
_cell_length_a 11.5693(10)
_cell_length_b 11.5693(10)
_cell_length_c 56.235(10)
_cell_measurement_reflns_used 2.03
_cell_measurement_temperature 173(2)
_cell_measurement_theta_max 60643
_cell_measurement_theta_min 28.25
_cell_volume 6518.6(14)
_computing_structure_refinement 'SHELXL-97 (Sheldrick, 2008)'
_computing_structure_solution 'SHELXS-97 (Sheldrick, 2008)'
_diffrn_ambient_temperature 173(2)
_diffrn_measured_fraction_theta_full 1.000
_diffrn_measured_fraction_theta_max 0.975
_diffrn_radiation_monochromator graphite
_diffrn_radiation_source 'fine-focus sealed tube'
_diffrn_radiation_type MoK\a
_diffrn_radiation_wavelength 0.71073
_diffrn_reflns_av_R_equivalents 0.0552
_diffrn_reflns_av_sigmaI/netI 0.0304
_diffrn_reflns_limit_h_max 15
_diffrn_reflns_limit_h_min -14
_diffrn_reflns_limit_k_max 14
_diffrn_reflns_limit_k_min -14
_diffrn_reflns_limit_l_max 74
_diffrn_reflns_limit_l_min -72
_diffrn_reflns_number 60643
_diffrn_reflns_theta_full 25.00
_diffrn_reflns_theta_max 28.25
_diffrn_reflns_theta_min 2.03
_exptl_absorpt_coefficient_mu 1.059
_exptl_absorpt_correction_T_max 1
_exptl_absorpt_correction_T_min 0.933
_exptl_absorpt_correction_type multi-scan
_exptl_absorpt_process_details SADABS
_exptl_crystal_colour yellow
_exptl_crystal_density_diffrn 1.638
_exptl_crystal_density_method 'not measured'
_exptl_crystal_description fragment
_exptl_crystal_F_000 3240
_exptl_crystal_size_max 0.60
_exptl_crystal_size_mid 0.50
_exptl_crystal_size_min 0.30
_refine_diff_density_max 0.373
_refine_diff_density_min -0.539
_refine_diff_density_rms 0.086
_refine_ls_abs_structure_details 'Flack H D (1983), Acta Cryst. A39, 876-881'
_refine_ls_abs_structure_Flack 0.01(3)
_refine_ls_extinction_method none
_refine_ls_goodness_of_fit_ref 1.205
_refine_ls_hydrogen_treatment mixed
_refine_ls_matrix_type full
_refine_ls_number_parameters 304
_refine_ls_number_reflns 5180
_refine_ls_number_restraints 13
_refine_ls_restrained_S_all 1.211
_refine_ls_R_factor_all 0.0431
_refine_ls_R_factor_gt 0.0374
_refine_ls_shift/su_max 0.002
_refine_ls_shift/su_mean 0.000
_refine_ls_structure_factor_coef Fsqd
_refine_ls_weighting_details 'calc w=1/[\s^2^(Fo^2^)+(0.0259P)^2^+13.5086P] where P=(Fo^2^+2Fc^2^)/3'
_refine_ls_weighting_scheme calc
_refine_ls_wR_factor_gt 0.0849
_refine_ls_wR_factor_ref 0.0864
_reflns_number_gt 4792
_reflns_number_total 5180
_reflns_threshold_expression >2sigma(I)
_cod_data_source_file ic900241q_si_002.cif
_cod_data_source_block p6122
_cod_database_code 4301891

loop_
_symmetry_equiv_pos_as_xyz
'x, y, z'
'-y, x-y, z+1/3'
'-x+y, -x, z+2/3'
'-x, -y, z+1/2'
'y, -x+y, z+5/6'
'x-y, x, z+1/6'
'y, x, -z+1/3'
'x-y, -y, -z'
'-x, -x+y, -z+2/3'
'-y, -x, -z+5/6'
'-x+y, y, -z+1/2'
'x, x-y, -z+1/6'

loop_
_atom_site_label
_atom_site_type_symbol
_atom_site_fract_x
_atom_site_fract_y
_atom_site_fract_z
_atom_site_U_iso_or_equiv
_atom_site_adp_type
_atom_site_occupancy
_atom_site_symmetry_multiplicity
_atom_site_calc_flag
_atom_site_refinement_flags
_atom_site_disorder_assembly
_atom_site_disorder_group
Cd1 Cd -0.07650(3) -0.71319(3) 0.532165(5) 0.02092(8) Uani 1 1 d . . .
O1 O -0.0676(3) -0.9239(3) 0.52591(5) 0.0261(6) Uani 1 1 d . . .
O1W O 0.6625(4) -0.3414(4) 0.57044(6) 0.0367(8) Uani 1 1 d D . .
H1WA H 0.725(4) -0.266(3) 0.5658(9) 0.044 Uiso 1 1 d D . .
H1WB H 0.699(5) -0.375(5) 0.5791(8) 0.044 Uiso 1 1 d D . .
O2 O 0.0779(3) -0.7462(3) 0.50599(5) 0.0284(7) Uani 1 1 d . . .
O2W O -0.0837(4) -0.3588(4) 0.52879(7) 0.0471(9) Uani 1 1 d D . .
H2WA H -0.110(5) -0.326(5) 0.5180(8) 0.056 Uiso 1 1 d D . .
H2WB H -0.150(4) -0.423(4) 0.5358(9) 0.056 Uiso 1 1 d D . .
O3 O -0.2505(3) -0.8122(3) 0.56049(5) 0.0282(7) Uani 1 1 d . . .
O3W O 0.5808(4) -0.5259(4) 0.53321(6) 0.0534(11) Uani 1 1 d D . .
H3WA H 0.6182 -0.4629 0.5433 0.064 Uiso 1 1 d RD . .
H3WB H 0.5679 -0.5192 0.5185 0.064 Uiso 1 1 d RD . .
O4 O -0.1990(4) -0.6042(3) 0.55322(6) 0.0361(8) Uani 1 1 d . . .
O4WA O -0.0941(9) 0.0365(8) 0.61120(13) 0.0412(19) Uani 0.50 1 d P A 1
O4WB O -0.1132(10) -0.0304(10) 0.60115(14) 0.054(2) Uani 0.50 1 d P B 2
O5 O 0.0420(3) -0.4953(3) 0.51517(5) 0.0314(7) Uani 1 1 d D . .
H5A H 0.0517 -0.5624 0.5127 0.038 Uiso 1 1 d RD . .
H5B H 0.0034 -0.4499 0.5176 0.038 Uiso 1 1 d RD . .
N1 N 0.0872(4) -0.6359(4) 0.55997(6) 0.0278(7) Uani 1 1 d . . .
N2 N 0.4273(4) -0.4135(4) 0.60173(6) 0.0240(8) Uani 1 1 d D . .
H2N H 0.501(3) -0.392(5) 0.5943(7) 0.029 Uiso 1 1 d D . .
N3 N 0.5458(4) -0.2215(4) 0.66790(6) 0.0234(8) Uani 1 1 d . . .
C1 C 0.2117(5) -0.5793(5) 0.55156(8) 0.0316(10) Uani 1 1 d . . .
H1 H 0.2234 -0.5891 0.5351 0.038 Uiso 1 1 calc R . .
C2 C 0.3238(4) -0.5077(5) 0.56526(8) 0.0306(10) Uani 1 1 d . . .
H2 H 0.4100 -0.4704 0.5583 0.037 Uiso 1 1 calc R . .
C3 C 0.3100(4) -0.4899(4) 0.58970(7) 0.0229(9) Uani 1 1 d . . .
C4 C 0.1801(5) -0.5532(5) 0.59856(7) 0.0307(11) Uani 1 1 d . . .
H4 H 0.1649 -0.5489 0.6151 0.037 Uiso 1 1 calc R . .
C5 C 0.0740(5) -0.6218(5) 0.58342(7) 0.0318(10) Uani 1 1 d . . .
H5 H -0.0135 -0.6615 0.5899 0.038 Uiso 1 1 calc R . .
C6 C 0.4155(5) -0.2921(5) 0.66233(8) 0.0284(10) Uani 1 1 d . . .
H6 H 0.3531 -0.2937 0.6735 0.034 Uiso 1 1 calc R . .
C7 C 0.3670(5) -0.3620(5) 0.64155(7) 0.0296(10) Uani 1 1 d . . .
H7 H 0.2736 -0.4126 0.6388 0.036 Uiso 1 1 calc R . .
C8 C 0.4570(4) -0.3582(4) 0.62435(7) 0.0213(8) Uani 1 1 d . . .
C9 C 0.5921(4) -0.2863(5) 0.63028(8) 0.0318(10) Uani 1 1 d . . .
H9 H 0.6572 -0.2825 0.6195 0.038 Uiso 1 1 calc R . .
C10 C 0.6307(5) -0.2212(5) 0.65168(8) 0.0336(11) Uani 1 1 d . . .
H10 H 0.7234 -0.1730 0.6552 0.040 Uiso 1 1 calc R . .
C21 C -0.2730(5) -0.7155(4) 0.56223(6) 0.0230(9) Uani 1 1 d . . .
C22 C -0.3999(4) -0.7411(4) 0.57401(7) 0.0216(9) Uani 1 1 d . . .
C23 C -0.5207(5) -0.8413(5) 0.56537(8) 0.0304(10) Uani 1 1 d . . .
H23 H -0.5210 -0.8976 0.5531 0.036 Uiso 1 1 calc R . .
C24 C -0.6420(5) -0.8618(5) 0.57425(9) 0.0399(12) Uani 1 1 d . . .
H24 H -0.7238 -0.9307 0.5680 0.048 Uiso 1 1 calc R . .
C25 C 0.3141(5) -0.9376(6) 0.50490(9) 0.0461(13) Uani 1 1 d . . .
H25 H 0.4068 -0.8946 0.5084 0.055 Uiso 1 1 calc R . .
C26 C 0.2423(5) -0.8732(5) 0.50981(8) 0.0349(11) Uani 1 1 d . . .
H26 H 0.2866 -0.7859 0.5164 0.042 Uiso 1 1 calc R . .
C27 C 0.1063(4) -0.9359(5) 0.50513(7) 0.0266(10) Uani 1 1 d . . .
C28 C 0.0333(4) -0.8649(4) 0.51234(7) 0.0230(9) Uani 1 1 d . . .

loop_
_atom_site_aniso_label
_atom_site_aniso_U_11
_atom_site_aniso_U_22
_atom_site_aniso_U_33
_atom_site_aniso_U_23
_atom_site_aniso_U_13
_atom_site_aniso_U_12
Cd1 0.02240(15) 0.02493(16) 0.01309(11) -0.00403(12) -0.00353(12) 0.01008(13)
O1 0.0264(16) 0.0321(17) 0.0211(13) -0.0031(13) -0.0015(13) 0.0156(15)
O1W 0.041(2) 0.048(2) 0.0287(16) 0.0116(16) 0.0051(15) 0.0280(19)
O2 0.0323(17) 0.0278(18) 0.0219(14) -0.0045(13) -0.0002(13) 0.0127(15)
O2W 0.047(2) 0.044(2) 0.048(2) 0.0145(19) -0.0047(19) 0.0214(19)
O3 0.0313(18) 0.0259(16) 0.0294(15) -0.0018(13) 0.0041(13) 0.0157(14)
O3W 0.087(3) 0.070(3) 0.0246(16) 0.0031(18) 0.0013(19) 0.056(3)
O4 0.046(2) 0.0262(18) 0.0332(16) 0.0073(14) 0.0182(16) 0.0159(16)
O4WA 0.061(5) 0.046(5) 0.026(4) 0.000(3) -0.007(4) 0.033(4)
O4WB 0.075(7) 0.080(7) 0.033(4) 0.006(4) -0.002(4) 0.058(6)
O5 0.0324(19) 0.0298(17) 0.0305(16) -0.0005(14) -0.0039(14) 0.0144(14)
N1 0.0262(19) 0.031(2) 0.0212(15) -0.0041(16) -0.0053(15) 0.0105(17)
N2 0.0190(18) 0.035(2) 0.0181(17) -0.0099(15) -0.0044(14) 0.0132(16)
N3 0.026(2) 0.0283(19) 0.0167(16) -0.0033(14) 0.0013(14) 0.0138(16)
C1 0.030(2) 0.040(3) 0.024(2) -0.013(2) -0.0050(19) 0.016(2)
C2 0.020(2) 0.040(3) 0.029(2) -0.014(2) -0.0041(17) 0.013(2)
C3 0.026(2) 0.024(2) 0.0212(19) -0.0060(16) -0.0076(17) 0.0142(19)
C4 0.029(2) 0.041(3) 0.0145(18) -0.0059(18) -0.0036(17) 0.011(2)
C5 0.028(2) 0.040(3) 0.0206(18) -0.0053(19) -0.0032(19) 0.012(2)
C6 0.030(2) 0.030(2) 0.022(2) -0.0062(19) 0.0022(18) 0.013(2)
C7 0.018(2) 0.037(3) 0.027(2) -0.010(2) -0.0014(18) 0.009(2)
C8 0.025(2) 0.023(2) 0.0178(17) -0.0066(17) -0.0059(16) 0.0133(18)
C9 0.020(2) 0.046(3) 0.028(2) -0.012(2) -0.0009(17) 0.015(2)
C10 0.025(2) 0.049(3) 0.028(2) -0.020(2) -0.008(2) 0.019(2)
C21 0.033(2) 0.024(2) 0.0124(16) -0.0036(16) -0.0037(17) 0.014(2)
C22 0.028(2) 0.021(2) 0.0174(18) 0.0020(16) -0.0020(16) 0.0133(18)
C23 0.035(3) 0.027(2) 0.031(2) -0.0066(18) -0.006(2) 0.016(2)
C24 0.031(3) 0.030(3) 0.056(3) -0.004(2) -0.011(2) 0.013(2)
C25 0.028(3) 0.076(4) 0.041(3) 0.000(3) -0.004(2) 0.031(3)
C26 0.024(2) 0.048(3) 0.032(2) -0.006(2) -0.0041(19) 0.017(2)
C27 0.023(2) 0.037(3) 0.0194(19) 0.0020(18) 0.0002(16) 0.014(2)
C28 0.022(2) 0.028(2) 0.0163(18) -0.0062(16) -0.0056(15) 0.0106(19)

loop_
_atom_type_symbol
_atom_type_description
_atom_type_scat_dispersion_real
_atom_type_scat_dispersion_imag
_atom_type_scat_source
C C 0.0033 0.0016 'International Tables Vol C Tables 4.2.6.8 and 6.1.1.4'
H H 0.0000 0.0000 'International Tables Vol C Tables 4.2.6.8 and 6.1.1.4'
N N 0.0061 0.0033 'International Tables Vol C Tables 4.2.6.8 and 6.1.1.4'
O O 0.0106 0.0060 'International Tables Vol C Tables 4.2.6.8 and 6.1.1.4'
Cd Cd -0.8075 1.2024 'International Tables Vol C Tables 4.2.6.8 and 6.1.1.4'

loop_
_geom_angle_atom_site_label_1
_geom_angle_atom_site_label_2
_geom_angle_atom_site_label_3
_geom_angle
_geom_angle_site_symmetry_1
_geom_angle_site_symmetry_3
_geom_angle_publ_flag
N1 Cd1 N3 172.38(14) . 5_554 ?
N1 Cd1 O3 93.85(12) . . ?
N3 Cd1 O3 92.85(12) 5_554 . ?
N1 Cd1 O5 86.23(13) . . ?
N3 Cd1 O5 86.54(12) 5_554 . ?
O3 Cd1 O5 132.98(11) . . ?
N1 Cd1 O2 86.92(12) . . ?
N3 Cd1 O2 89.58(12) 5_554 . ?
O3 Cd1 O2 145.76(11) . . ?
O5 Cd1 O2 81.25(11) . . ?
N1 Cd1 O1 92.74(13) . . ?
N3 Cd1 O1 90.46(11) 5_554 . ?
O3 Cd1 O1 93.56(10) . . ?
O5 Cd1 O1 133.44(11) . . ?
O2 Cd1 O1 52.25(10) . . ?
N1 Cd1 O4 92.58(13) . . ?
N3 Cd1 O4 88.63(12) 5_554 . ?
O3 Cd1 O4 52.50(10) . . ?
O5 Cd1 O4 80.50(11) . . ?
O2 Cd1 O4 161.74(10) . . ?
O1 Cd1 O4 145.92(10) . . ?
C28 O1 Cd1 92.0(3) . . ?
C28 O2 Cd1 93.8(3) . . ?
C21 O3 Cd1 97.2(3) . . ?
C21 O4 Cd1 86.7(3) . . ?
C1 N1 C5 116.5(4) . . ?
C1 N1 Cd1 115.6(3) . . ?
C5 N1 Cd1 126.9(3) . . ?
C3 N2 C8 133.4(4) . . ?
C10 N3 C6 116.2(4) . . ?
C10 N3 Cd1 116.8(3) . 6 ?
C6 N3 Cd1 126.2(3) . 6 ?
N1 C1 C2 124.0(4) . . ?
C1 C2 C3 119.5(4) . . ?
N2 C3 C4 128.4(4) . . ?
N2 C3 C2 115.3(4) . . ?
C4 C3 C2 116.3(4) . . ?
C5 C4 C3 120.0(4) . . ?
N1 C5 C4 123.7(4) . . ?
N3 C6 C7 124.1(4) . . ?
C6 C7 C8 119.3(4) . . ?
N2 C8 C9 116.0(4) . . ?
N2 C8 C7 127.4(4) . . ?
C9 C8 C7 116.5(4) . . ?
C10 C9 C8 119.8(4) . . ?
N3 C10 C9 124.0(4) . . ?
O4 C21 O3 122.8(4) . . ?
O4 C21 C22 118.9(4) . . ?
O3 C21 C22 118.1(4) . . ?
C23 C22 C22 118.9(3) . 12_546 ?
C23 C22 C21 119.4(4) . . ?
C22 C22 C21 121.6(2) 12_546 . ?
C22 C23 C24 121.8(4) . . ?
C24 C24 C23 119.3(3) 12_546 . ?
C25 C25 C26 120.3(3) 8_436 . ?
C27 C26 C25 120.3(5) . . ?
C26 C27 C27 119.4(3) . 8_436 ?
C26 C27 C28 117.6(4) . . ?
C27 C27 C28 123.0(2) 8_436 . ?
O2 C28 O1 121.6(4) . . ?
O2 C28 C27 119.2(4) . . ?
O1 C28 C27 119.1(4) . . ?

loop_
_geom_bond_atom_site_label_1
_geom_bond_atom_site_label_2
_geom_bond_distance
_geom_bond_site_symmetry_2
_geom_bond_publ_flag
Cd1 N1 2.266(3) . ?
Cd1 N3 2.276(3) 5_554 ?
Cd1 O3 2.365(3) . ?
Cd1 O5 2.386(3) . ?
Cd1 O2 2.487(3) . ?
Cd1 O1 2.515(3) . ?
Cd1 O4 2.605(3) . ?
O1 C28 1.271(5) . ?
O2 C28 1.253(5) . ?
O3 C21 1.273(5) . ?
O4 C21 1.243(6) . ?
N1 C1 1.336(6) . ?
N1 C5 1.347(5) . ?
N2 C3 1.372(5) . ?
N2 C8 1.388(5) . ?
N3 C10 1.339(6) . ?
N3 C6 1.344(6) . ?
N3 Cd1 2.276(3) 6 ?
C1 C2 1.374(6) . ?
C2 C3 1.411(6) . ?
C3 C4 1.394(6) . ?
C4 C5 1.373(6) . ?
C6 C7 1.371(6) . ?
C7 C8 1.405(6) . ?
C8 C9 1.394(6) . ?
C9 C10 1.371(6) . ?
C21 C22 1.499(6) . ?
C22 C23 1.383(6) . ?
C22 C22 1.417(8) 12_546 ?
C23 C24 1.393(7) . ?
C24 C24 1.391(10) 12_546 ?
C25 C25 1.366(12) 8_436 ?
C25 C26 1.394(7) . ?
C26 C27 1.389(6) . ?
C27 C27 1.407(10) 8_436 ?
C27 C28 1.499(6) . ?

loop_
_geom_hbond_atom_site_label_D
_geom_hbond_atom_site_label_H
_geom_hbond_atom_site_label_A
_geom_hbond_distance_DH
_geom_hbond_distance_HA
_geom_hbond_distance_DA
_geom_hbond_angle_DHA
_geom_hbond_site_symmetry_A
O1W H1WA O4WA 0.85(2) 1.97(3) 2.778(9) 158(5) 12_656
O1W H1WA O4WB 0.85(2) 2.00(3) 2.828(10) 162(5) 12_656
O1W H1WB O3 0.851(19) 1.91(2) 2.727(4) 161(5) 12_646
O2W H2WA O2 0.846(19) 1.94(2) 2.782(5) 178(6) 8_446
O2W H2WB O4 0.85(2) 2.11(4) 2.818(5) 139(5) .
O3W H3WA O1W 0.85 1.96 2.795(5) 166.1 .
O3W H3WB O5 0.85 1.95 2.800(5) 179.6 8_546
O5 H5A O2 0.85 2.32 3.174(5) 179.8 .
O5 H5B O2W 0.85 1.89 2.737(6) 169.7 .
N2 H2N O1W 0.868(19) 2.13(2) 2.987(5) 170(4) .
